data_7244067
loop_
_publ_author_name
'Hughes, David S.'
'Bingham, Ann L.'
'Hursthouse, Michael B.'
'Threlfall, Terry L.'
'Bond, Andrew D.'

_publ_section_title
;
 The extensive solid-form landscape of sulfathiazole: geometrical
 similarity and interaction energies
;
_journal_issue 3
_journal_name_full CrystEngComm
_journal_page_first 609
_journal_page_last 619
_journal_paper_doi 10.1039/D1CE01516H
_journal_volume 24
_journal_year 2022
_chemical_formula_moiety 'C9 H9 N3 O2 S2, C4 H6 O2'
_chemical_formula_sum 'C13 H15 N3 O4 S2'
_chemical_formula_weight 341.40
_chemical_name_common 'Sulfathiazole, beta-butyrolactone solvate'
_chemical_name_systematic 'Sulfathiazole, 4-methyloxetan-2-one (1:1) solvate'
_space_group_crystal_system monoclinic
_space_group_IT_number 14
_space_group_name_Hall '-P 2yn'
_space_group_name_H-M_alt 'P 1 21/n 1'
_atom_sites_solution_hydrogens mixed
_audit_creation_method SHELXL-2018/1
_audit_update_record
;
2021-11-08 deposited with the CCDC.	2021-12-10 downloaded from the CCDC.
;
_cell_angle_alpha 90
_cell_angle_beta 98.76(3)
_cell_angle_gamma 90
_cell_formula_units_Z 4
_cell_length_a 8.606(2)
_cell_length_b 21.643(4)
_cell_length_c 8.735(2)
_cell_measurement_reflns_used 9351
_cell_measurement_temperature 150(2)
_cell_measurement_theta_max 30.49
_cell_measurement_theta_min 3.02
_cell_volume 1608.0(6)
_computing_cell_refinement 'HKL Scalepack (Otwinowski & Minor, 1997)'
_computing_data_collection 'COLLECT (Nonius, 1999)'
_computing_data_reduction 'HKL Denzo and Scalepack (Otwinowski & Minor, 1997)'
_computing_molecular_graphics 'Mercury (Macrae et al., 2008)'
_computing_publication_material SHELXL
_computing_structure_refinement 'SHELXL (Sheldrick, 2015)'
_computing_structure_solution 'SHELXT (Sheldrick, 2015)'
_diffrn_ambient_temperature 150(2)
_diffrn_measured_fraction_theta_full 0.997
_diffrn_measured_fraction_theta_max 0.972
_diffrn_measurement_device_type 'Nonius KappaCCD'
_diffrn_measurement_method '\w and \f-scans'
_diffrn_radiation_type MoK\a
_diffrn_radiation_wavelength 0.71073
_diffrn_reflns_av_R_equivalents 0.0435
_diffrn_reflns_av_unetI/netI 0.0597
_diffrn_reflns_Laue_measured_fraction_full 0.997
_diffrn_reflns_Laue_measured_fraction_max 0.972
_diffrn_reflns_limit_h_max 12
_diffrn_reflns_limit_h_min -12
_diffrn_reflns_limit_k_max 28
_diffrn_reflns_limit_k_min -29
_diffrn_reflns_limit_l_max 12
_diffrn_reflns_limit_l_min -12
_diffrn_reflns_number 9351
_diffrn_reflns_point_group_measured_fraction_full 0.997
_diffrn_reflns_point_group_measured_fraction_max 0.972
_diffrn_reflns_theta_full 25.242
_diffrn_reflns_theta_max 30.494
_diffrn_reflns_theta_min 3.018
_diffrn_source 'Enraf Nonius FR591 rotating anode'
_exptl_absorpt_coefficient_mu 0.351
_exptl_absorpt_correction_T_max 0.966
_exptl_absorpt_correction_T_min 0.902
_exptl_absorpt_correction_type multi-scan
_exptl_absorpt_process_details 'SORTAV (Blessing, 1995)'
_exptl_crystal_colour colourless
_exptl_crystal_density_diffrn 1.410
_exptl_crystal_description block
_exptl_crystal_F_000 712
_exptl_crystal_size_max 0.300
_exptl_crystal_size_mid 0.100
_exptl_crystal_size_min 0.100
_refine_diff_density_max 0.498
_refine_diff_density_min -0.294
_refine_diff_density_rms 0.065
_refine_ls_extinction_method none
_refine_ls_goodness_of_fit_ref 1.029
_refine_ls_hydrogen_treatment mixed
_refine_ls_matrix_type full
_refine_ls_number_parameters 221
_refine_ls_number_reflns 4773
_refine_ls_number_restraints 17
_refine_ls_restrained_S_all 1.063
_refine_ls_R_factor_all 0.0886
_refine_ls_R_factor_gt 0.0534
_refine_ls_shift/su_max 0.000
_refine_ls_shift/su_mean 0.000
_refine_ls_structure_factor_coef Fsqd
_refine_ls_weighting_details 'w=1/[\s^2^(Fo^2^)+(0.0536P)^2^+1.0887P] where P=(Fo^2^+2Fc^2^)/3'
_refine_ls_weighting_scheme calc
_refine_ls_wR_factor_gt 0.1217
_refine_ls_wR_factor_ref 0.1381
_reflns_Friedel_coverage 0.000
_reflns_number_gt 3274
_reflns_number_total 4773
_reflns_threshold_expression 'I > 2\s(I)'
_cod_data_source_file d1ce01516h2.cif
_cod_data_source_block 14
_cod_depositor_comments 'Adding full bibliography for 7244056--7244077.cif.'
_cod_original_sg_symbol_H-M 'P 21/n'
_cod_database_code 7244067
_shelx_space_group_comment
;
The symmetry employed for this shelxl refinement is uniquely defined
by the following loop, which should always be used as a source of
symmetry information in preference to the above space-group names.
They are only intended as comments.
;
_shelx_estimated_absorpt_t_min 0.902
_shelx_estimated_absorpt_t_max 0.966

loop_
_space_group_symop_operation_xyz
'x, y, z'
'-x+1/2, y+1/2, -z+1/2'
'-x, -y, -z'
'x-1/2, -y-1/2, z-1/2'

loop_
_atom_site_label
_atom_site_type_symbol
_atom_site_fract_x
_atom_site_fract_y
_atom_site_fract_z
_atom_site_U_iso_or_equiv
_atom_site_adp_type
_atom_site_occupancy
_atom_site_site_symmetry_order
_atom_site_calc_flag
_atom_site_refinement_flags_posn
_atom_site_refinement_flags_adp
_atom_site_refinement_flags_occupancy
_atom_site_disorder_assembly
_atom_site_disorder_group
S11 S 0.47993(6) 0.14476(2) 0.39504(6) 0.02647(14) Uani 1 1 d . . . . .
S12 S 0.59840(8) 0.13743(3) 0.77194(7) 0.03717(16) Uani 1 1 d . . . . .
O11 O 0.4546(2) 0.12661(7) 0.23406(17) 0.0347(4) Uani 1 1 d . . . . .
O12 O 0.60871(18) 0.18628(7) 0.4458(2) 0.0361(4) Uani 1 1 d . . . . .
N11 N -0.1035(2) 0.25903(11) 0.5363(3) 0.0477(6) Uani 1 1 d D . . . .
H10 H -0.107(3) 0.2898(11) 0.597(3) 0.059(9) Uiso 1 1 d D . . . .
H11 H -0.194(2) 0.2440(11) 0.502(3) 0.042(7) Uiso 1 1 d D . . . .
N12 N 0.4995(2) 0.08031(8) 0.4875(2) 0.0268(4) Uani 1 1 d . . . . .
N13 N 0.5666(2) 0.02363(8) 0.7117(2) 0.0280(4) Uani 1 1 d . . . . .
H17 H 0.547766 -0.011670 0.662398 0.042 Uiso 1 1 calc R U . . .
C11 C 0.0309(3) 0.23326(10) 0.5042(3) 0.0296(4) Uani 1 1 d . . . . .
C12 C 0.0261(3) 0.18221(10) 0.4032(2) 0.0298(5) Uani 1 1 d . . . . .
H12 H -0.072511 0.165700 0.357996 0.036 Uiso 1 1 calc R U . . .
C13 C 0.1622(3) 0.15607(10) 0.3696(2) 0.0277(4) Uani 1 1 d . . . . .
H13 H 0.157350 0.121708 0.301370 0.033 Uiso 1 1 calc R U . . .
C14 C 0.3082(2) 0.17997(9) 0.4356(2) 0.0247(4) Uani 1 1 d . . . . .
C15 C 0.3152(2) 0.23006(9) 0.5367(2) 0.0262(4) Uani 1 1 d . . . . .
H15 H 0.414287 0.246152 0.582127 0.031 Uiso 1 1 calc R U . . .
C16 C 0.1785(3) 0.25632(10) 0.5708(2) 0.0283(4) Uani 1 1 d . . . . .
H16 H 0.184094 0.290367 0.640041 0.034 Uiso 1 1 calc R U . . .
C17 C 0.5491(2) 0.07800(9) 0.6391(2) 0.0257(4) Uani 1 1 d . . . . .
C18 C 0.6161(3) 0.02650(11) 0.8693(2) 0.0344(5) Uani 1 1 d . . . . .
H18 H 0.633050 -0.008969 0.933783 0.041 Uiso 1 1 calc R U . . .
C19 C 0.6377(3) 0.08418(12) 0.9220(3) 0.0399(6) Uani 1 1 d . . . . .
H19 H 0.670309 0.094788 1.027506 0.048 Uiso 1 1 calc R U . . .
O30 O 0.2184(3) 0.04600(11) 0.8215(3) 0.0533(8) Uani 0.789(5) 1 d D . P A 1
O31 O 0.1274(4) -0.04706(12) 0.7342(3) 0.1023(11) Uani 0.789(5) 1 d D . P A 1
C30 C 0.1126(4) 0.00678(14) 0.7438(3) 0.0550(8) Uani 0.789(5) 1 d D . P A 1
C31 C -0.0007(4) 0.05768(16) 0.6812(4) 0.0456(9) Uani 0.789(5) 1 d D . P A 1
H31A H -0.103600 0.056155 0.718507 0.055 Uiso 0.789(5) 1 calc R U P A 1
H31B H -0.013136 0.063198 0.567459 0.055 Uiso 0.789(5) 1 calc R U P A 1
C32 C 0.1208(4) 0.10127(15) 0.7741(4) 0.0421(8) Uani 0.789(5) 1 d D . P A 1
H32A H 0.171340 0.129452 0.705529 0.051 Uiso 0.789(5) 1 calc R U P A 1
C33 C 0.0740(5) 0.13384(17) 0.9076(5) 0.0791(11) Uani 0.789(5) 1 d D . P A 1
H33A H 0.009942 0.169899 0.871272 0.119 Uiso 0.789(5) 1 calc R U P A 1
H33B H 0.012711 0.105941 0.963589 0.119 Uiso 0.789(5) 1 calc R U P A 1
H33C H 0.168176 0.147396 0.976971 0.119 Uiso 0.789(5) 1 calc R U P A 1
O30' O 0.136(3) 0.0633(4) 0.697(3) 0.213(13) Uiso 0.211(5) 1 d D . P A 2
O31' O 0.1274(4) -0.04706(12) 0.7342(3) 0.1023(11) Uani 0.211(5) 1 d D . P A 2
C30' C 0.1126(4) 0.00678(14) 0.7438(3) 0.0550(8) Uani 0.211(5) 1 d D . P A 2
C31' C -0.0026(17) 0.0247(5) 0.8509(17) 0.075(5) Uiso 0.211(5) 1 d D . P A 2
H31C H 0.037839 0.019882 0.962616 0.090 Uiso 0.211(5) 1 calc R U P A 2
H31D H -0.108930 0.006712 0.823415 0.090 Uiso 0.211(5) 1 calc R U P A 2
C32' C 0.0164(16) 0.0897(4) 0.7864(15) 0.077(5) Uiso 0.211(5) 1 d D . P A 2
H32' H -0.080405 0.104345 0.718112 0.093 Uiso 0.211(5) 1 calc R U P A 2
C33' C 0.0740(5) 0.13384(17) 0.9076(5) 0.0791(11) Uani 0.211(5) 1 d D . P A 2
H33D H -0.013663 0.147978 0.958291 0.119 Uiso 0.211(5) 1 calc R U P A 2
H33E H 0.153437 0.113995 0.984233 0.119 Uiso 0.211(5) 1 calc R U P A 2
H33F H 0.120957 0.169283 0.861889 0.119 Uiso 0.211(5) 1 calc R U P A 2

loop_
_atom_site_aniso_label
_atom_site_aniso_U_11
_atom_site_aniso_U_22
_atom_site_aniso_U_33
_atom_site_aniso_U_23
_atom_site_aniso_U_13
_atom_site_aniso_U_12
S11 0.0309(3) 0.0227(3) 0.0266(2) 0.00160(19) 0.00719(19) -0.0002(2)
S12 0.0499(4) 0.0292(3) 0.0298(3) -0.0051(2) -0.0023(2) -0.0002(3)
O11 0.0482(9) 0.0309(8) 0.0265(8) 0.0031(6) 0.0110(7) 0.0047(7)
O12 0.0319(8) 0.0302(8) 0.0478(10) 0.0009(7) 0.0113(7) -0.0068(7)
N11 0.0274(10) 0.0469(14) 0.0672(16) -0.0281(12) 0.0024(10) 0.0013(9)
N12 0.0320(9) 0.0218(9) 0.0261(8) 0.0001(7) 0.0029(7) 0.0018(7)
N13 0.0319(9) 0.0245(9) 0.0268(8) -0.0001(7) 0.0025(7) 0.0026(7)
C11 0.0293(11) 0.0272(11) 0.0313(11) -0.0021(8) 0.0013(8) 0.0011(9)
C12 0.0306(11) 0.0251(11) 0.0311(11) -0.0032(8) -0.0035(8) -0.0026(9)
C13 0.0362(11) 0.0214(10) 0.0243(9) -0.0036(7) 0.0004(8) -0.0016(9)
C14 0.0302(10) 0.0192(10) 0.0243(9) 0.0010(7) 0.0027(8) 0.0002(8)
C15 0.0280(10) 0.0217(10) 0.0278(10) -0.0002(7) 0.0006(8) -0.0036(8)
C16 0.0332(11) 0.0209(10) 0.0298(10) -0.0044(8) 0.0011(8) -0.0009(8)
C17 0.0236(9) 0.0242(10) 0.0292(10) -0.0017(8) 0.0041(8) 0.0008(8)
C18 0.0383(12) 0.0385(13) 0.0258(10) 0.0057(9) 0.0032(9) 0.0055(10)
C19 0.0507(15) 0.0421(14) 0.0247(11) -0.0017(9) -0.0012(10) 0.0026(11)
O30 0.0460(14) 0.0488(15) 0.0570(16) 0.0009(12) -0.0177(11) 0.0043(11)
O31 0.152(3) 0.0491(15) 0.091(2) -0.0112(13) -0.0296(19) 0.0042(17)
C30 0.070(2) 0.0405(16) 0.0487(16) -0.0017(12) -0.0084(14) -0.0033(14)
C31 0.0419(18) 0.048(2) 0.0419(18) -0.0034(15) -0.0086(14) -0.0005(15)
C32 0.0401(18) 0.0411(18) 0.0435(18) 0.0097(14) 0.0014(14) -0.0050(14)
C33 0.084(3) 0.067(2) 0.082(3) -0.0288(19) 0.001(2) -0.0089(19)
O31' 0.152(3) 0.0491(15) 0.091(2) -0.0112(13) -0.0296(19) 0.0042(17)
C30' 0.070(2) 0.0405(16) 0.0487(16) -0.0017(12) -0.0084(14) -0.0033(14)
C33' 0.084(3) 0.067(2) 0.082(3) -0.0288(19) 0.001(2) -0.0089(19)

loop_
_atom_type_symbol
_atom_type_description
_atom_type_scat_dispersion_real
_atom_type_scat_dispersion_imag
_atom_type_scat_source
C C 0.0033 0.0016 'International Tables Vol C Tables 4.2.6.8 and 6.1.1.4'
H H 0.0000 0.0000 'International Tables Vol C Tables 4.2.6.8 and 6.1.1.4'
N N 0.0061 0.0033 'International Tables Vol C Tables 4.2.6.8 and 6.1.1.4'
O O 0.0106 0.0060 'International Tables Vol C Tables 4.2.6.8 and 6.1.1.4'
S S 0.1246 0.1234 'International Tables Vol C Tables 4.2.6.8 and 6.1.1.4'

loop_
_geom_angle_atom_site_label_1
_geom_angle_atom_site_label_2
_geom_angle_atom_site_label_3
_geom_angle
_geom_angle_site_symmetry_1
_geom_angle_site_symmetry_3
_geom_angle_publ_flag
O12 S11 O11 117.61(10) . . ?
O12 S11 N12 111.66(10) . . ?
O11 S11 N12 104.01(9) . . ?
O12 S11 C14 107.45(10) . . ?
O11 S11 C14 108.02(10) . . ?
N12 S11 C14 107.69(10) . . ?
C19 S12 C17 90.70(11) . . ?
C11 N11 H10 124.0(17) . . ?
C11 N11 H11 122.5(16) . . ?
H10 N11 H11 113.3(16) . . ?
C17 N12 S11 121.77(15) . . ?
C17 N13 C18 115.47(18) . . ?
C17 N13 H17 122.3 . . ?
C18 N13 H17 122.3 . . ?
N11 C11 C16 121.0(2) . . ?
N11 C11 C12 120.6(2) . . ?
C16 C11 C12 118.4(2) . . ?
C13 C12 C11 120.81(19) . . ?
C13 C12 H12 119.6 . . ?
C11 C12 H12 119.6 . . ?
C12 C13 C14 120.10(19) . . ?
C12 C13 H13 120.0 . . ?
C14 C13 H13 120.0 . . ?
C15 C14 C13 119.89(19) . . ?
C15 C14 S11 120.77(16) . . ?
C13 C14 S11 119.31(15) . . ?
C16 C15 C14 120.07(19) . . ?
C16 C15 H15 120.0 . . ?
C14 C15 H15 120.0 . . ?
C15 C16 C11 120.73(19) . . ?
C15 C16 H16 119.6 . . ?
C11 C16 H16 119.6 . . ?
N12 C17 N13 120.18(18) . . ?
N12 C17 S12 130.16(16) . . ?
N13 C17 S12 109.66(15) . . ?
C19 C18 N13 113.1(2) . . ?
C19 C18 H18 123.5 . . ?
N13 C18 H18 123.5 . . ?
C18 C19 S12 111.08(17) . . ?
C18 C19 H19 124.5 . . ?
S12 C19 H19 124.5 . . ?
C30 O30 C32 93.2(2) . . ?
O31 C30 O30 125.9(3) . . ?
O31 C30 C31 139.8(3) . . ?
O30 C30 C31 94.1(2) . . ?
C30 C31 C32 84.7(2) . . ?
C30 C31 H31A 114.5 . . ?
C32 C31 H31A 114.5 . . ?
C30 C31 H31B 114.5 . . ?
C32 C31 H31B 114.5 . . ?
H31A C31 H31B 111.6 . . ?
C33 C32 O30 112.1(3) . . ?
C33 C32 C31 117.7(3) . . ?
O30 C32 C31 87.9(2) . . ?
C33 C32 H32A 112.3 . . ?
O30 C32 H32A 112.3 . . ?
C31 C32 H32A 112.3 . . ?
C32 C33 H33A 109.5 . . ?
C32 C33 H33B 109.5 . . ?
H33A C33 H33B 109.5 . . ?
C32 C33 H33C 109.5 . . ?
H33A C33 H33C 109.5 . . ?
H33B C33 H33C 109.5 . . ?
C30' O30' C32' 92.5(7) . . ?
O31' C30' O30' 151.2(7) . . ?
O31' C30' C31' 112.7(5) . . ?
O30' C30' C31' 95.6(6) . . ?
O31' C30' C32' 159.8(5) . . ?
O30' C30' C32' 47.2(5) . . ?
C31' C30' C32' 48.5(4) . . ?
C30' C31' C32' 83.7(5) . . ?
C30' C31' H31C 114.7 . . ?
C32' C31' H31C 114.7 . . ?
C30' C31' H31D 114.7 . . ?
C32' C31' H31D 114.7 . . ?
H31C C31' H31D 111.8 . . ?
C33' C32' O30' 116.5(13) . . ?
C33' C32' C31' 112.2(10) . . ?
O30' C32' C31' 87.8(6) . . ?
C33' C32' C30' 127.5(7) . . ?
O30' C32' C30' 40.2(4) . . ?
C31' C32' C30' 47.7(4) . . ?
C33' C32' H32' 112.7 . . ?
O30' C32' H32' 112.7 . . ?
C31' C32' H32' 112.7 . . ?
C30' C32' H32' 119.8 . . ?
C32' C33' H33D 109.5 . . ?
C32' C33' H33E 109.5 . . ?
H33D C33' H33E 109.5 . . ?
C32' C33' H33F 109.5 . . ?
H33D C33' H33F 109.5 . . ?
H33E C33' H33F 109.5 . . ?

loop_
_geom_bond_atom_site_label_1
_geom_bond_atom_site_label_2
_geom_bond_distance
_geom_bond_site_symmetry_2
_geom_bond_publ_flag
S11 O12 1.4432(16) . ?
S11 O11 1.4441(16) . ?
S11 N12 1.6078(18) . ?
S11 C14 1.746(2) . ?
S12 C19 1.739(2) . ?
S12 C17 1.741(2) . ?
N11 C11 1.352(3) . ?
N11 H10 0.85(2) . ?
N11 H11 0.86(2) . ?
N12 C17 1.329(3) . ?
N13 C17 1.334(3) . ?
N13 C18 1.379(3) . ?
N13 H17 0.8800 . ?
C11 C16 1.405(3) . ?
C11 C12 1.410(3) . ?
C12 C13 1.372(3) . ?
C12 H12 0.9500 . ?
C13 C14 1.399(3) . ?
C13 H13 0.9500 . ?
C14 C15 1.394(3) . ?
C15 C16 1.380(3) . ?
C15 H15 0.9500 . ?
C16 H16 0.9500 . ?
C18 C19 1.334(3) . ?
C18 H18 0.9500 . ?
C19 H19 0.9500 . ?
O30 C30 1.350(4) . ?
O30 C32 1.484(4) . ?
O31 C30 1.177(3) . ?
C30 C31 1.517(4) . ?
C31 C32 1.544(5) . ?
C31 H31A 0.9900 . ?
C31 H31B 0.9900 . ?
C32 C33 1.470(5) . ?
C32 H32A 1.0000 . ?
C33 H33A 0.9800 . ?
C33 H33B 0.9800 . ?
C33 H33C 0.9800 . ?
O30' C30' 1.314(9) . ?
O30' C32' 1.494(10) . ?
O31' C30' 1.177(3) . ?
C30' C31' 1.513(9) . ?
C30' C32' 2.033(8) . ?
C31' C32' 1.533(10) . ?
C31' H31C 0.9900 . ?
C31' H31D 0.9900 . ?
C32' C33' 1.457(10) . ?
C32' H32' 1.0000 . ?
C33' H33D 0.9800 . ?
C33' H33E 0.9800 . ?
C33' H33F 0.9800 . ?

loop_
_geom_torsion_atom_site_label_1
_geom_torsion_atom_site_label_2
_geom_torsion_atom_site_label_3
_geom_torsion_atom_site_label_4
_geom_torsion
_geom_torsion_site_symmetry_1
_geom_torsion_site_symmetry_2
_geom_torsion_site_symmetry_3
_geom_torsion_site_symmetry_4
_geom_torsion_publ_flag
O12 S11 N12 C17 41.5(2) . . . . ?
O11 S11 N12 C17 169.29(17) . . . . ?
C14 S11 N12 C17 -76.24(19) . . . . ?
N11 C11 C12 C13 179.6(2) . . . . ?
C16 C11 C12 C13 -0.7(3) . . . . ?
C11 C12 C13 C14 0.0(3) . . . . ?
C12 C13 C14 C15 0.5(3) . . . . ?
C12 C13 C14 S11 178.38(16) . . . . ?
O12 S11 C14 C15 -15.55(19) . . . . ?
O11 S11 C14 C15 -143.36(17) . . . . ?
N12 S11 C14 C15 104.87(17) . . . . ?
O12 S11 C14 C13 166.62(16) . . . . ?
O11 S11 C14 C13 38.81(19) . . . . ?
N12 S11 C14 C13 -72.96(18) . . . . ?
C13 C14 C15 C16 -0.4(3) . . . . ?
S11 C14 C15 C16 -178.25(16) . . . . ?
C14 C15 C16 C11 -0.2(3) . . . . ?
N11 C11 C16 C15 -179.6(2) . . . . ?
C12 C11 C16 C15 0.8(3) . . . . ?
S11 N12 C17 N13 -178.86(15) . . . . ?
S11 N12 C17 S12 1.6(3) . . . . ?
C18 N13 C17 N12 -178.97(19) . . . . ?
C18 N13 C17 S12 0.6(2) . . . . ?
C19 S12 C17 N12 178.6(2) . . . . ?
C19 S12 C17 N13 -0.90(17) . . . . ?
C17 N13 C18 C19 0.1(3) . . . . ?
N13 C18 C19 S12 -0.8(3) . . . . ?
C17 S12 C19 C18 1.0(2) . . . . ?
C32 O30 C30 O31 177.8(4) . . . . ?
C32 O30 C30 C31 1.2(3) . . . . ?
O31 C30 C31 C32 -176.9(5) . . . . ?
O30 C30 C31 C32 -1.2(3) . . . . ?
C30 O30 C32 C33 118.0(3) . . . . ?
C30 O30 C32 C31 -1.2(3) . . . . ?
C30 C31 C32 C33 -112.9(3) . . . . ?
C30 C31 C32 O30 1.1(2) . . . . ?
C32' O30' C30' O31' 166.0(14) . . . . ?
C32' O30' C30' C31' -3.9(15) . . . . ?
O31' C30' C31' C32' -170.9(6) . . . . ?
O30' C30' C31' C32' 3.8(15) . . . . ?
C30' O30' C32' C33' 117.7(13) . . . . ?
C30' O30' C32' C31' 3.8(15) . . . . ?
C30' C31' C32' C33' -121.2(9) . . . . ?
C30' C31' C32' O30' -3.3(13) . . . . ?
